data_7116924
loop_
_publ_author_name
'Christina M. Davis'
'Kei Ohkubo'
'I-Ting Ho'
'Zhan Zhang'
'Masatoshi Ishida'
'Yuanyuan Fang'
'Vincent M. Lynch'
'Karl M. Kadish'
'Jonathan L. Sessler'
'Shunichi Fukuzumi'

_publ_section_title
;
 Near-infrared-induced electron transfer of an uranyl macrocyclic complex
 without energy transfer to dioxygen
;
_journal_name_full Chem.Commun.
_journal_page_first 6757
_journal_paper_doi 10.1039/C5cc00903K
_journal_volume 51
_journal_year 2015
_chemical_formula_sum 'C45 H40 Ag0 Cl7 F0 N5 O11 P0 Sb U Zn0'
_chemical_formula_weight 1434.75
_chemical_name_systematic
;
 ?
;
_space_group_IT_number 2
_symmetry_space_group_name_Hall '-P 1'
_symmetry_space_group_name_H-M 'P -1'
_atom_sites_solution_hydrogens geom
_atom_sites_solution_primary direct
_atom_sites_solution_secondary difmap
_audit_creation_method SHELXL-97
_audit_update_record
;
2015-01-25 deposited with the CCDC.
2015-03-12 downloaded from the CCDC.
;
_cell_angle_alpha 89.696(2)
_cell_angle_beta 77.054(2)
_cell_angle_gamma 84.978(2)
_cell_formula_units_Z 2
_cell_length_a 10.3488(5)
_cell_length_b 15.1997(7)
_cell_length_c 16.7191(6)
_cell_measurement_temperature 163(2)
_cell_volume 2552.93(19)
_computing_structure_refinement 'SHELXL-97 (Sheldrick, 1997)'
_diffrn_ambient_temperature 163(2)
_diffrn_measured_fraction_theta_full 0.997
_diffrn_measured_fraction_theta_max 0.997
_diffrn_radiation_monochromator graphite
_diffrn_radiation_source 'fine-focus sealed tube'
_diffrn_radiation_type MoK\a
_diffrn_radiation_wavelength 0.71073
_diffrn_reflns_av_R_equivalents 0.0495
_diffrn_reflns_av_sigmaI/netI 0.0518
_diffrn_reflns_limit_h_max 12
_diffrn_reflns_limit_h_min -12
_diffrn_reflns_limit_k_max 18
_diffrn_reflns_limit_k_min -17
_diffrn_reflns_limit_l_max 19
_diffrn_reflns_limit_l_min -19
_diffrn_reflns_number 36741
_diffrn_reflns_theta_full 25.00
_diffrn_reflns_theta_max 25.00
_diffrn_reflns_theta_min 1.25
_exptl_absorpt_coefficient_mu 4.126
_exptl_crystal_density_diffrn 1.866
_exptl_crystal_density_method 'not measured'
_exptl_crystal_F_000 1390
_refine_diff_density_max 4.937
_refine_diff_density_min -2.413
_refine_diff_density_rms 0.184
_refine_ls_extinction_method none
_refine_ls_goodness_of_fit_ref 1.055
_refine_ls_hydrogen_treatment mixed
_refine_ls_matrix_type full
_refine_ls_number_parameters 637
_refine_ls_number_reflns 8963
_refine_ls_number_restraints 411
_refine_ls_restrained_S_all 1.047
_refine_ls_R_factor_all 0.0779
_refine_ls_R_factor_gt 0.0560
_refine_ls_shift/su_max 0.145
_refine_ls_shift/su_mean 0.001
_refine_ls_structure_factor_coef Fsqd
_refine_ls_weighting_details 'calc w=1/[\s^2^(Fo^2^)+(0.0678P)^2^+28.9205P] where P=(Fo^2^+2Fc^2^)/3'
_refine_ls_weighting_scheme calc
_refine_ls_wR_factor_gt 0.1351
_refine_ls_wR_factor_ref 0.1522
_reflns_number_gt 7166
_reflns_number_total 8963
_reflns_threshold_expression >2sigma(I)
_cod_data_source_file c5cc00903k2.cif
_cod_data_source_block shelxl
_cod_database_code 7116924

loop_
_symmetry_equiv_pos_as_xyz
'x, y, z'
'-x, -y, -z'

loop_
_atom_site_label
_atom_site_type_symbol
_atom_site_fract_x
_atom_site_fract_y
_atom_site_fract_z
_atom_site_U_iso_or_equiv
_atom_site_adp_type
_atom_site_occupancy
_atom_site_symmetry_multiplicity
_atom_site_calc_flag
_atom_site_refinement_flags
_atom_site_disorder_assembly
_atom_site_disorder_group
C1 C 0.5018(8) -0.0833(6) 0.1025(5) 0.0246(19) Uani 1 1 d U . .
C2 C 0.6007(9) -0.1531(6) 0.0633(6) 0.030(2) Uani 1 1 d U . .
C3 C 0.6938(9) -0.1622(6) 0.1099(6) 0.030(2) Uani 1 1 d U . .
C4 C 0.6521(9) -0.0982(6) 0.1774(6) 0.028(2) Uani 1 1 d U . .
C5 C 0.6978(8) -0.0763(6) 0.2463(6) 0.030(2) Uani 1 1 d U . .
C6 C 0.8107(9) -0.1055(6) 0.2812(6) 0.029(2) Uani 1 1 d U . .
C7 C 0.7953(9) -0.0561(6) 0.3518(6) 0.030(2) Uani 1 1 d U . .
C8 C 0.6705(9) 0.0012(6) 0.3601(6) 0.030(2) Uani 1 1 d U . .
C9 C 0.6011(9) 0.0643(6) 0.4218(6) 0.028(2) Uani 1 1 d U . .
C10 C 0.6415(10) 0.0821(7) 0.4939(6) 0.039(2) Uani 1 1 d U . .
H10 H 0.7214 0.0527 0.5035 0.046 Uiso 1 1 calc R . .
C11 C 0.5675(10) 0.1409(7) 0.5502(6) 0.039(2) Uani 1 1 d U . .
H11 H 0.5943 0.1522 0.5997 0.047 Uiso 1 1 calc R . .
C12 C 0.4535(11) 0.1838(7) 0.5350(6) 0.041(2) Uani 1 1 d U . .
H12 H 0.4006 0.2256 0.5734 0.049 Uiso 1 1 calc R . .
C13 C 0.4165(10) 0.1652(6) 0.4625(6) 0.033(2) Uani 1 1 d U . .
C14 C 0.2969(10) 0.2093(6) 0.4415(6) 0.033(2) Uani 1 1 d U A .
C15 C 0.1993(11) 0.2730(7) 0.4804(6) 0.042(3) Uani 1 1 d U A .
C16 C 0.1140(10) 0.2943(6) 0.4224(6) 0.045(3) Uani 1 1 d DU . .
C17 C 0.1622(10) 0.2267(7) 0.3565(6) 0.034(2) Uani 1 1 d U A .
C18 C 0.1167(9) 0.2044(6) 0.2854(6) 0.031(2) Uani 1 1 d U . .
C19 C 0.0040(9) 0.2285(6) 0.2510(6) 0.033(2) Uani 1 1 d U A .
C20 C 0.0161(9) 0.1739(6) 0.1830(6) 0.029(2) Uani 1 1 d U . .
C21 C 0.1380(8) 0.1195(6) 0.1768(5) 0.0262(19) Uani 1 1 d U A .
C22 C 0.2067(8) 0.0544(6) 0.1195(5) 0.0242(19) Uani 1 1 d U . .
C23 C 0.1963(9) 0.0127(6) 0.0486(5) 0.027(2) Uani 1 1 d U A .
H23 H 0.1264 0.0240 0.0206 0.033 Uiso 1 1 calc R . .
C24 C 0.3069(9) -0.0495(6) 0.0251(6) 0.029(2) Uani 1 1 d U . .
H24 H 0.3260 -0.0874 -0.0219 0.035 Uiso 1 1 calc R A .
C25 C 0.3830(8) -0.0454(6) 0.0831(5) 0.0261(19) Uani 1 1 d U A .
C26 C 0.5956(9) -0.2034(7) -0.0109(6) 0.033(2) Uani 1 1 d U . .
C27 C 0.6910(12) -0.3259(8) -0.0965(7) 0.050(3) Uani 1 1 d U . .
H27A H 0.7045 -0.2907 -0.1472 0.060 Uiso 1 1 calc R . .
H27B H 0.6053 -0.3525 -0.0895 0.060 Uiso 1 1 calc R . .
C28 C 0.7999(17) -0.3948(10) -0.1019(11) 0.087(5) Uani 1 1 d U . .
H28A H 0.8805 -0.3681 -0.0967 0.131 Uiso 1 1 calc R . .
H28B H 0.8162 -0.4256 -0.1550 0.131 Uiso 1 1 calc R . .
H28C H 0.7762 -0.4369 -0.0576 0.131 Uiso 1 1 calc R . .
C29 C 0.8207(10) -0.2228(7) 0.0862(6) 0.037(2) Uani 1 1 d U . .
C30 C 0.9221(11) -0.3654(8) 0.1022(8) 0.052(3) Uani 1 1 d U . .
H30A H 0.9996 -0.3426 0.1182 0.062 Uiso 1 1 calc R . .
H30B H 0.9458 -0.3788 0.0426 0.062 Uiso 1 1 calc R . .
C31 C 0.8837(15) -0.4448(9) 0.1488(11) 0.083(5) Uani 1 1 d U . .
H31A H 0.8663 -0.4314 0.2077 0.124 Uiso 1 1 calc R . .
H31B H 0.9561 -0.4920 0.1346 0.124 Uiso 1 1 calc R . .
H31C H 0.8031 -0.4640 0.1353 0.124 Uiso 1 1 calc R . .
C32 C 0.9252(9) -0.1692(7) 0.2445(6) 0.038(2) Uani 1 1 d U . .
H32A H 0.8938 -0.2166 0.2153 0.045 Uiso 1 1 calc R . .
H32B H 0.9635 -0.1967 0.2889 0.045 Uiso 1 1 calc R . .
C33 C 1.0330(10) -0.1248(8) 0.1848(7) 0.049(3) Uani 1 1 d U . .
H33A H 0.9923 -0.0878 0.1473 0.073 Uiso 1 1 calc R . .
H33B H 1.0971 -0.1701 0.1532 0.073 Uiso 1 1 calc R . .
H33C H 1.0789 -0.0881 0.2155 0.073 Uiso 1 1 calc R . .
C34 C 0.8930(10) -0.0569(7) 0.4053(7) 0.040(2) Uani 1 1 d U . .
H34A H 0.9544 -0.1114 0.3937 0.048 Uiso 1 1 calc R . .
H34B H 0.8447 -0.0580 0.4635 0.048 Uiso 1 1 calc R . .
C35 C 0.9725(11) 0.0218(9) 0.3922(8) 0.059(3) Uani 1 1 d U . .
H35A H 1.0069 0.0295 0.3333 0.088 Uiso 1 1 calc R . .
H35B H 1.0470 0.0128 0.4195 0.088 Uiso 1 1 calc R . .
H35C H 0.9154 0.0747 0.4153 0.088 Uiso 1 1 calc R . .
C36 C 0.1811(13) 0.3195(8) 0.5619(7) 0.053(3) Uani 1 1 d U . .
H36A H 0.1985 0.2759 0.6032 0.064 Uiso 1 1 calc R A .
H36B H 0.0874 0.3447 0.5795 0.064 Uiso 1 1 calc R . .
C37 C 0.2716(16) 0.3927(9) 0.5595(9) 0.071(4) Uani 1 1 d U A .
H37A H 0.3646 0.3677 0.5458 0.106 Uiso 1 1 calc R . .
H37B H 0.2526 0.4223 0.6133 0.106 Uiso 1 1 calc R . .
H37C H 0.2564 0.4355 0.5178 0.106 Uiso 1 1 calc R . .
C40 C -0.1090(11) 0.2999(8) 0.2780(7) 0.043(3) Uani 1 1 d U . .
C41 C -0.3450(15) 0.3311(11) 0.3124(9) 0.074(4) Uani 1 1 d U . .
H41A H -0.3288 0.3800 0.2732 0.089 Uiso 1 1 calc R A .
H41B H -0.4214 0.3012 0.3026 0.089 Uiso 1 1 calc R . .
C42 C -0.3731(17) 0.3642(12) 0.3935(10) 0.092(5) Uani 1 1 d U A .
H42A H -0.3662 0.3153 0.4312 0.138 Uiso 1 1 calc R . .
H42B H -0.4634 0.3938 0.4071 0.138 Uiso 1 1 calc R . .
H42C H -0.3091 0.4065 0.3985 0.138 Uiso 1 1 calc R . .
C43 C -0.0787(9) 0.1707(6) 0.1296(5) 0.029(2) Uani 1 1 d U A .
C44 C -0.2343(10) 0.2562(7) 0.0704(6) 0.037(2) Uani 1 1 d U A .
H44A H -0.3123 0.2251 0.0974 0.044 Uiso 1 1 calc R . .
H44B H -0.1964 0.2289 0.0157 0.044 Uiso 1 1 calc R . .
C45 C -0.2754(11) 0.3547(8) 0.0624(7) 0.050(3) Uani 1 1 d U . .
H45A H -0.3182 0.3799 0.1166 0.075 Uiso 1 1 calc R . .
H45B H -0.3379 0.3618 0.0261 0.075 Uiso 1 1 calc R . .
H45C H -0.1963 0.3854 0.0392 0.075 Uiso 1 1 calc R . .
N1 N 0.5339(7) -0.0520(5) 0.1698(5) 0.0278(17) Uani 1 1 d U . .
N2 N 0.6155(7) -0.0124(5) 0.2976(5) 0.0291(17) Uani 1 1 d U . .
N3 N 0.4875(7) 0.1065(5) 0.4064(4) 0.0279(17) Uani 1 1 d U . .
N4 N 0.2718(8) 0.1823(5) 0.3671(5) 0.0335(19) Uani 1 1 d U . .
N5 N 0.1972(7) 0.1392(5) 0.2375(4) 0.0244(16) Uani 1 1 d U A .
O1 O 0.3128(6) -0.0127(4) 0.3281(4) 0.0307(14) Uani 1 1 d U . .
O2 O 0.5035(6) 0.1471(4) 0.2197(4) 0.0338(15) Uani 1 1 d U . .
O3 O 0.3211(5) 0.0191(4) 0.1415(4) 0.0247(13) Uani 1 1 d U A .
O4 O -0.0914(9) 0.3761(6) 0.2747(6) 0.061(2) Uani 1 1 d U A .
O5 O -0.2229(8) 0.2664(6) 0.3005(5) 0.061(2) Uani 1 1 d U A .
O6 O -0.1015(6) 0.1035(4) 0.0982(4) 0.0358(16) Uani 1 1 d U . .
O7 O -0.1356(6) 0.2511(4) 0.1198(4) 0.0350(16) Uani 1 1 d U . .
O8 O 0.5182(8) -0.1853(6) -0.0515(4) 0.060(2) Uani 1 1 d U . .
O9 O 0.6898(7) -0.2701(5) -0.0263(4) 0.0446(18) Uani 1 1 d U . .
O10 O 0.9182(7) -0.1996(5) 0.0418(5) 0.049(2) Uani 1 1 d U . .
O11 O 0.8062(7) -0.3004(5) 0.1222(4) 0.0415(17) Uani 1 1 d U . .
U1 U 0.40766(3) 0.06666(2) 0.27231(2) 0.02666(13) Uani 1 1 d U A .
Cl1 Cl 0.4685(4) 0.5233(3) 0.2024(3) 0.1029(16) Uani 1 1 d U . .
Cl2 Cl 0.3386(3) 0.5939(2) 0.39715(19) 0.0630(9) Uani 1 1 d U . .
Cl3 Cl 0.5463(3) 0.7127(3) 0.2718(2) 0.0699(10) Uani 1 1 d U . .
Cl4 Cl 0.2244(3) 0.7827(2) 0.3259(2) 0.0709(10) Uani 1 1 d U . .
Cl5 Cl 0.3552(4) 0.7138(3) 0.1338(2) 0.0856(12) Uani 1 1 d U . .
Cl6 Cl 0.1428(3) 0.5964(2) 0.2596(2) 0.0583(8) Uani 1 1 d U . .
Sb1 Sb 0.34702(7) 0.65083(6) 0.26478(4) 0.0459(2) Uani 1 1 d U . .
Cl7 Cl -0.0563(7) 0.2795(5) 0.4725(5) 0.1076(19) Uiso 0.78 1 d PD A 1
C38 C 0.1148(19) 0.3847(11) 0.3854(15) 0.090 Uiso 0.75 1 d PD A 1
C39 C 0.256(2) 0.3894(18) 0.335(2) 0.069(10) Uiso 0.37 1 d PD A 1
C39A C -0.005(3) 0.4386(15) 0.434(2) 0.092(14) Uiso 0.37 1 d PD A 1
Cl7A Cl 0.157(2) 0.3991(13) 0.3730(17) 0.1076(19) Uiso 0.22 1 d PD A 2
C40A C -0.029(2) 0.328(3) 0.457(4) 0.090 Uiso 0.25 1 d PD A 2
C41A C -0.099(4) 0.245(5) 0.484(6) 0.120 Uiso 0.25 1 d PD A 2

loop_
_atom_site_aniso_label
_atom_site_aniso_U_11
_atom_site_aniso_U_22
_atom_site_aniso_U_33
_atom_site_aniso_U_23
_atom_site_aniso_U_13
_atom_site_aniso_U_12
C1 0.017(4) 0.033(5) 0.024(4) 0.002(4) -0.009(3) 0.005(3)
C2 0.027(4) 0.035(5) 0.026(4) 0.002(4) -0.009(4) 0.005(4)
C3 0.023(4) 0.033(5) 0.034(5) 0.004(4) -0.008(4) 0.009(4)
C4 0.022(4) 0.033(5) 0.030(4) 0.007(4) -0.010(4) 0.002(4)
C5 0.018(4) 0.041(5) 0.034(5) 0.004(4) -0.012(4) -0.002(4)
C6 0.021(4) 0.029(5) 0.039(5) 0.008(4) -0.013(4) -0.002(4)
C7 0.024(4) 0.031(5) 0.040(5) 0.010(4) -0.016(4) -0.006(4)
C8 0.025(4) 0.035(5) 0.034(5) 0.007(4) -0.015(4) -0.004(4)
C9 0.022(4) 0.038(5) 0.030(4) 0.007(4) -0.015(4) -0.007(4)
C10 0.035(5) 0.052(6) 0.036(5) 0.009(4) -0.021(4) -0.005(4)
C11 0.043(5) 0.047(5) 0.035(5) 0.005(4) -0.024(4) -0.005(4)
C12 0.049(5) 0.045(5) 0.034(5) -0.003(4) -0.019(4) -0.007(5)
C13 0.033(5) 0.036(5) 0.035(5) 0.010(4) -0.018(4) -0.007(4)
C14 0.038(5) 0.036(5) 0.027(4) 0.000(4) -0.014(4) -0.001(4)
C15 0.049(6) 0.044(5) 0.035(5) 0.001(4) -0.016(4) 0.000(5)
C16 0.045(5) 0.053(6) 0.039(5) -0.010(5) -0.019(4) 0.006(5)
C17 0.034(5) 0.037(5) 0.033(5) -0.001(4) -0.014(4) 0.001(4)
C18 0.032(5) 0.034(5) 0.030(4) 0.001(4) -0.015(4) 0.006(4)
C19 0.030(5) 0.034(5) 0.035(5) -0.006(4) -0.012(4) 0.005(4)
C20 0.025(4) 0.029(5) 0.031(4) -0.003(4) -0.009(4) 0.006(4)
C21 0.023(4) 0.029(4) 0.029(4) 0.003(4) -0.013(4) 0.002(4)
C22 0.016(4) 0.030(4) 0.028(4) 0.008(4) -0.012(3) 0.005(3)
C23 0.024(4) 0.032(5) 0.028(4) 0.003(4) -0.012(4) 0.003(4)
C24 0.031(4) 0.030(5) 0.028(4) -0.003(4) -0.014(4) 0.005(4)
C25 0.021(4) 0.030(5) 0.027(4) 0.002(4) -0.007(3) 0.006(3)
C26 0.029(5) 0.042(5) 0.027(4) 0.005(4) -0.007(4) 0.007(4)
C27 0.053(6) 0.051(6) 0.045(6) -0.013(5) -0.011(5) 0.004(5)
C28 0.096(10) 0.072(9) 0.099(10) -0.035(8) -0.047(9) 0.032(8)
C29 0.027(5) 0.049(6) 0.035(5) 0.000(4) -0.014(4) 0.005(4)
C30 0.044(6) 0.051(6) 0.059(6) -0.008(5) -0.019(5) 0.022(5)
C31 0.079(9) 0.043(7) 0.137(12) -0.002(8) -0.054(9) 0.015(7)
C32 0.029(5) 0.042(5) 0.045(5) 0.006(4) -0.018(4) 0.001(4)
C33 0.029(5) 0.061(7) 0.058(7) 0.009(6) -0.010(5) -0.008(5)
C34 0.027(5) 0.054(6) 0.043(5) 0.004(5) -0.018(4) 0.001(4)
C35 0.036(6) 0.087(9) 0.063(7) 0.012(7) -0.028(5) -0.025(6)
C36 0.058(6) 0.055(6) 0.049(6) -0.006(5) -0.020(5) 0.006(5)
C37 0.099(10) 0.059(8) 0.060(8) -0.010(6) -0.034(7) 0.005(7)
C40 0.046(6) 0.045(6) 0.041(5) -0.005(5) -0.021(5) 0.002(5)
C41 0.071(7) 0.085(8) 0.062(7) -0.009(6) -0.017(6) 0.018(6)
C42 0.085(10) 0.102(11) 0.082(10) -0.014(9) -0.011(8) 0.009(9)
C43 0.025(4) 0.033(5) 0.025(4) -0.006(4) -0.004(4) 0.009(4)
C44 0.029(5) 0.048(5) 0.037(5) -0.007(4) -0.020(4) 0.011(4)
C45 0.048(6) 0.055(7) 0.053(6) -0.013(5) -0.032(5) 0.026(5)
N1 0.015(3) 0.035(4) 0.035(4) -0.002(3) -0.012(3) 0.008(3)
N2 0.021(4) 0.039(4) 0.031(4) 0.006(3) -0.015(3) 0.001(3)
N3 0.024(4) 0.035(4) 0.026(4) -0.002(3) -0.011(3) 0.001(3)
N4 0.028(4) 0.038(4) 0.039(4) -0.006(3) -0.020(3) 0.007(3)
N5 0.024(4) 0.028(4) 0.023(4) -0.003(3) -0.014(3) 0.009(3)
O1 0.025(3) 0.035(4) 0.034(3) -0.002(3) -0.015(3) 0.007(3)
O2 0.031(3) 0.040(4) 0.033(4) 0.000(3) -0.015(3) -0.001(3)
O3 0.018(3) 0.031(3) 0.027(3) -0.006(3) -0.012(2) 0.008(2)
O4 0.062(5) 0.048(5) 0.075(6) -0.005(4) -0.027(4) 0.017(4)
O5 0.040(4) 0.071(5) 0.065(5) -0.011(4) -0.006(4) 0.011(4)
O6 0.032(4) 0.033(4) 0.046(4) -0.004(3) -0.018(3) 0.007(3)
O7 0.031(3) 0.044(4) 0.032(3) -0.011(3) -0.018(3) 0.015(3)
O8 0.053(5) 0.091(6) 0.033(4) -0.028(4) -0.024(4) 0.043(4)
O9 0.044(4) 0.044(4) 0.048(4) -0.016(3) -0.022(3) 0.019(3)
O10 0.027(4) 0.070(5) 0.042(4) 0.010(4) 0.003(3) 0.007(4)
O11 0.034(4) 0.042(4) 0.049(4) 0.000(3) -0.016(3) 0.014(3)
U1 0.02353(19) 0.0341(2) 0.0259(2) -0.00047(14) -0.01559(14) 0.00463(13)
Cl1 0.084(3) 0.120(4) 0.100(3) -0.069(3) -0.030(2) 0.050(3)
Cl2 0.0616(19) 0.083(2) 0.0457(17) 0.0067(16) -0.0187(14) 0.0038(17)
Cl3 0.0442(17) 0.118(3) 0.0499(18) -0.0060(18) -0.0145(14) -0.0101(18)
Cl4 0.0596(19) 0.060(2) 0.104(3) -0.0317(18) -0.0513(19) 0.0199(16)
Cl5 0.087(3) 0.128(3) 0.056(2) 0.018(2) -0.0380(19) -0.028(2)
Cl6 0.0478(16) 0.0605(19) 0.072(2) -0.0108(16) -0.0268(15) -0.0007(14)
Sb1 0.0377(4) 0.0660(5) 0.0361(4) -0.0113(4) -0.0161(3) 0.0052(4)

loop_
_atom_type_symbol
_atom_type_description
_atom_type_scat_dispersion_real
_atom_type_scat_dispersion_imag
_atom_type_scat_source
C C 0.0033 0.0016 'International Tables Vol C Tables 4.2.6.8 and 6.1.1.4'
H H 0.0000 0.0000 'International Tables Vol C Tables 4.2.6.8 and 6.1.1.4'
N N 0.0061 0.0033 'International Tables Vol C Tables 4.2.6.8 and 6.1.1.4'
O O 0.0106 0.0060 'International Tables Vol C Tables 4.2.6.8 and 6.1.1.4'
U U -9.6767 9.6646 'International Tables Vol C Tables 4.2.6.8 and 6.1.1.4'
P P 0.1023 0.0942 'International Tables Vol C Tables 4.2.6.8 and 6.1.1.4'
F F 0.0171 0.0103 'International Tables Vol C Tables 4.2.6.8 and 6.1.1.4'
Zn Zn 0.2839 1.4301 'International Tables Vol C Tables 4.2.6.8 and 6.1.1.4'
Ag Ag -0.8971 1.1015 'International Tables Vol C Tables 4.2.6.8 and 6.1.1.4'
Cl Cl 0.1484 0.1585 'International Tables Vol C Tables 4.2.6.8 and 6.1.1.4'
Sb Sb -0.5866 1.5461 'International Tables Vol C Tables 4.2.6.8 and 6.1.1.4'

loop_
_geom_angle_atom_site_label_1
_geom_angle_atom_site_label_2
_geom_angle_atom_site_label_3
_geom_angle
_geom_angle_site_symmetry_1
_geom_angle_site_symmetry_3
N1 C1 C25 117.1(8) . .
N1 C1 C2 110.7(7) . .
C25 C1 C2 132.3(8) . .
C3 C2 C1 106.2(8) . .
C3 C2 C26 128.5(9) . .
C1 C2 C26 125.3(8) . .
C2 C3 C4 107.2(8) . .
C2 C3 C29 123.2(9) . .
C4 C3 C29 129.4(8) . .
N1 C4 C5 115.3(8) . .
N1 C4 C3 108.5(7) . .
C5 C4 C3 136.2(8) . .
C4 C5 N2 114.5(7) . .
C4 C5 C6 135.9(9) . .
N2 C5 C6 109.6(8) . .
C7 C6 C5 105.7(8) . .
C7 C6 C32 126.8(8) . .
C5 C6 C32 127.3(9) . .
C6 C7 C8 106.8(8) . .
C6 C7 C34 125.5(9) . .
C8 C7 C34 127.5(9) . .
N2 C8 C9 117.4(8) . .
N2 C8 C7 110.1(8) . .
C9 C8 C7 132.4(8) . .
N3 C9 C10 120.6(9) . .
N3 C9 C8 115.0(7) . .
C10 C9 C8 124.4(8) . .
C11 C10 C9 120.4(9) . .
C11 C10 H10 119.8 . .
C9 C10 H10 119.8 . .
C10 C11 C12 119.2(9) . .
C10 C11 H11 120.4 . .
C12 C11 H11 120.4 . .
C11 C12 C13 119.0(10) . .
C11 C12 H12 120.5 . .
C13 C12 H12 120.5 . .
N3 C13 C12 122.7(9) . .
N3 C13 C14 115.2(8) . .
C12 C13 C14 122.1(10) . .
C15 C14 N4 111.0(8) . .
C15 C14 C13 133.8(9) . .
N4 C14 C13 115.3(8) . .
C14 C15 C16 105.9(9) . .
C14 C15 C36 130.6(9) . .
C16 C15 C36 123.4(10) . .
C15 C16 C17 103.4(8) . .
C15 C16 C38 118.2(13) . .
C17 C16 C38 109.4(12) . .
C15 C16 C40A 118(3) . .
C17 C16 C40A 126(3) . .
C38 C16 C40A 81(2) . .
C15 C16 Cl7 108.9(7) . .
C17 C16 Cl7 109.6(7) . .
C38 C16 Cl7 107.2(9) . .
C40A C16 Cl7 27(2) . .
C15 C16 Cl7A 108.8(11) . .
C17 C16 Cl7A 104.5(11) . .
C38 C16 Cl7A 13.4(11) . .
C40A C16 Cl7A 94(2) . .
Cl7 C16 Cl7A 120.4(10) . .
N4 C17 C18 116.6(9) . .
N4 C17 C16 110.3(8) . .
C18 C17 C16 133.1(9) . .
N5 C18 C17 113.6(8) . .
N5 C18 C19 109.1(8) . .
C17 C18 C19 137.2(9) . .
C20 C19 C18 106.8(8) . .
C20 C19 C40 123.5(8) . .
C18 C19 C40 129.7(9) . .
C19 C20 C21 105.9(8) . .
C19 C20 C43 127.2(8) . .
C21 C20 C43 126.9(8) . .
N5 C21 C22 116.4(7) . .
N5 C21 C20 110.6(8) . .
C22 C21 C20 132.9(8) . .
C23 C22 O3 108.5(7) . .
C23 C22 C21 140.6(8) . .
O3 C22 C21 110.8(7) . .
C22 C23 C24 108.1(7) . .
C22 C23 H23 125.9 . .
C24 C23 H23 125.9 . .
C25 C24 C23 107.3(8) . .
C25 C24 H24 126.4 . .
C23 C24 H24 126.4 . .
C24 C25 O3 108.3(7) . .
C24 C25 C1 141.6(9) . .
O3 C25 C1 110.1(7) . .
O8 C26 O9 124.7(9) . .
O8 C26 C2 123.6(9) . .
O9 C26 C2 111.7(8) . .
O9 C27 C28 107.5(10) . .
O9 C27 H27A 110.2 . .
C28 C27 H27A 110.2 . .
O9 C27 H27B 110.2 . .
C28 C27 H27B 110.2 . .
H27A C27 H27B 108.5 . .
C27 C28 H28A 109.5 . .
C27 C28 H28B 109.5 . .
H28A C28 H28B 109.5 . .
C27 C28 H28C 109.5 . .
H28A C28 H28C 109.5 . .
H28B C28 H28C 109.5 . .
O10 C29 O11 127.2(9) . .
O10 C29 C3 121.8(10) . .
O11 C29 C3 111.0(8) . .
O11 C30 C31 106.2(10) . .
O11 C30 H30A 110.5 . .
C31 C30 H30A 110.5 . .
O11 C30 H30B 110.5 . .
C31 C30 H30B 110.5 . .
H30A C30 H30B 108.7 . .
C30 C31 H31A 109.5 . .
C30 C31 H31B 109.5 . .
H31A C31 H31B 109.5 . .
C30 C31 H31C 109.5 . .
H31A C31 H31C 109.5 . .
H31B C31 H31C 109.5 . .
C6 C32 C33 111.9(9) . .
C6 C32 H32A 109.2 . .
C33 C32 H32A 109.2 . .
C6 C32 H32B 109.2 . .
C33 C32 H32B 109.2 . .
H32A C32 H32B 107.9 . .
C32 C33 H33A 109.5 . .
C32 C33 H33B 109.5 . .
H33A C33 H33B 109.5 . .
C32 C33 H33C 109.5 . .
H33A C33 H33C 109.5 . .
H33B C33 H33C 109.5 . .
C7 C34 C35 112.2(9) . .
C7 C34 H34A 109.2 . .
C35 C34 H34A 109.2 . .
C7 C34 H34B 109.2 . .
C35 C34 H34B 109.2 . .
H34A C34 H34B 107.9 . .
C34 C35 H35A 109.5 . .
C34 C35 H35B 109.5 . .
H35A C35 H35B 109.5 . .
C34 C35 H35C 109.5 . .
H35A C35 H35C 109.5 . .
H35B C35 H35C 109.5 . .
C15 C36 C37 113.1(11) . .
C15 C36 H36A 109.0 . .
C37 C36 H36A 109.0 . .
C15 C36 H36B 109.0 . .
C37 C36 H36B 109.0 . .
H36A C36 H36B 107.8 . .
C36 C37 H37A 109.5 . .
C36 C37 H37B 109.5 . .
H37A C37 H37B 109.5 . .
C36 C37 H37C 109.5 . .
H37A C37 H37C 109.5 . .
H37B C37 H37C 109.5 . .
O4 C40 O5 126.6(11) . .
O4 C40 C19 122.0(11) . .
O5 C40 C19 111.4(10) . .
C42 C41 O5 108.2(12) . .
C42 C41 H41A 110.1 . .
O5 C41 H41A 110.1 . .
C42 C41 H41B 110.1 . .
O5 C41 H41B 110.1 . .
H41A C41 H41B 108.4 . .
C41 C42 H42A 109.5 . .
C41 C42 H42B 109.5 . .
H42A C42 H42B 109.5 . .
C41 C42 H42C 109.5 . .
H42A C42 H42C 109.5 . .
H42B C42 H42C 109.5 . .
O6 C43 O7 124.6(8) . .
O6 C43 C20 124.2(8) . .
O7 C43 C20 111.1(8) . .
O7 C44 C45 106.4(8) . .
O7 C44 H44A 110.4 . .
C45 C44 H44A 110.4 . .
O7 C44 H44B 110.4 . .
C45 C44 H44B 110.4 . .
H44A C44 H44B 108.6 . .
C44 C45 H45A 109.5 . .
C44 C45 H45B 109.5 . .
H45A C45 H45B 109.5 . .
C44 C45 H45C 109.5 . .
H45A C45 H45C 109.5 . .
H45B C45 H45C 109.5 . .
C1 N1 C4 107.5(7) . .
C1 N1 U1 129.2(5) . .
C4 N1 U1 123.3(6) . .
C8 N2 C5 107.8(7) . .
C8 N2 U1 126.3(6) . .
C5 N2 U1 125.9(5) . .
C13 N3 C9 118.0(7) . .
C13 N3 U1 121.9(5) . .
C9 N3 U1 120.0(6) . .
C17 N4 C14 108.6(8) . .
C17 N4 U1 125.6(6) . .
C14 N4 U1 125.8(6) . .
C21 N5 C18 107.6(7) . .
C21 N5 U1 129.3(6) . .
C18 N5 U1 122.9(5) . .
C22 O3 C25 107.8(6) . .
C22 O3 U1 125.9(5) . .
C25 O3 U1 126.3(4) . .
C40 O5 C41 116.0(11) . .
C43 O7 C44 116.4(7) . .
C26 O9 C27 116.3(8) . .
C29 O11 C30 115.8(8) . .
O2 U1 O1 178.1(3) . .
O2 U1 N4 90.1(3) . .
O1 U1 N4 88.8(3) . .
O2 U1 N2 88.7(3) . .
O1 U1 N2 90.6(3) . .
N4 U1 N2 122.9(2) . .
O2 U1 N5 91.9(3) . .
O1 U1 N5 88.9(2) . .
N4 U1 N5 61.4(2) . .
N2 U1 N5 175.7(2) . .
O2 U1 N1 90.7(3) . .
O1 U1 N1 90.5(3) . .
N4 U1 N1 176.0(2) . .
N2 U1 N1 61.0(2) . .
N5 U1 N1 114.7(2) . .
O2 U1 N3 89.1(3) . .
O1 U1 N3 89.0(3) . .
N4 U1 N3 61.7(2) . .
N2 U1 N3 61.2(2) . .
N5 U1 N3 123.1(2) . .
N1 U1 N3 122.2(2) . .
O2 U1 O3 94.0(2) . .
O1 U1 O3 87.9(2) . .
N4 U1 O3 118.7(2) . .
N2 U1 O3 118.3(2) . .
N5 U1 O3 57.4(2) . .
N1 U1 O3 57.35(19) . .
N3 U1 O3 176.9(2) . .
Cl1 Sb1 Cl6 92.30(15) . .
Cl1 Sb1 Cl2 92.03(16) . .
Cl6 Sb1 Cl2 91.84(12) . .
Cl1 Sb1 Cl3 90.56(16) . .
Cl6 Sb1 Cl3 177.09(13) . .
Cl2 Sb1 Cl3 88.62(12) . .
Cl1 Sb1 Cl5 89.95(18) . .
Cl6 Sb1 Cl5 89.20(13) . .
Cl2 Sb1 Cl5 177.72(15) . .
Cl3 Sb1 Cl5 90.23(13) . .
Cl1 Sb1 Cl4 178.79(18) . .
Cl6 Sb1 Cl4 88.04(11) . .
Cl2 Sb1 Cl4 89.11(13) . .
Cl3 Sb1 Cl4 89.09(13) . .
Cl5 Sb1 Cl4 88.90(16) . .
C39A C38 C16 106.7(9) . .
C39A C38 C39 144(2) . .
C16 C38 C39 105.2(9) . .
C16 C40A C41A 104.6(9) . .

loop_
_geom_bond_atom_site_label_1
_geom_bond_atom_site_label_2
_geom_bond_distance
_geom_bond_site_symmetry_2
C1 N1 1.342(11) .
C1 C25 1.415(11) .
C1 C2 1.455(13) .
C2 C3 1.366(12) .
C2 C26 1.474(14) .
C3 C4 1.458(13) .
C3 C29 1.513(13) .
C4 N1 1.387(11) .
C4 C5 1.391(13) .
C5 N2 1.394(12) .
C5 C6 1.454(12) .
C6 C7 1.375(14) .
C6 C32 1.482(14) .
C7 C8 1.474(13) .
C7 C34 1.492(12) .
C8 N2 1.322(11) .
C8 C9 1.435(14) .
C9 N3 1.364(11) .
C9 C10 1.396(13) .
C10 C11 1.356(15) .
C10 H10 0.9500 .
C11 C12 1.372(14) .
C11 H11 0.9500 .
C12 C13 1.386(13) .
C12 H12 0.9500 .
C13 N3 1.342(13) .
C13 C14 1.467(13) .
C14 C15 1.387(14) .
C14 N4 1.398(12) .
C15 C16 1.468(14) .
C15 C36 1.504(15) .
C16 C17 1.482(14) .
C16 C38 1.504(10) .
C16 C40A 1.505(10) .
C16 Cl7 1.806(11) .
C16 Cl7A 1.835(14) .
C17 N4 1.315(12) .
C17 C18 1.425(13) .
C18 N5 1.372(12) .
C18 C19 1.431(12) .
C19 C20 1.388(13) .
C19 C40 1.515(14) .
C20 C21 1.430(12) .
C20 C43 1.471(12) .
C21 N5 1.345(11) .
C21 C22 1.408(13) .
C22 C23 1.377(13) .
C22 O3 1.381(9) .
C23 C24 1.404(12) .
C23 H23 0.9500 .
C24 C25 1.384(12) .
C24 H24 0.9500 .
C25 O3 1.394(11) .
C26 O8 1.176(11) .
C26 O9 1.327(11) .
C27 O9 1.449(13) .
C27 C28 1.456(17) .
C27 H27A 0.9900 .
C27 H27B 0.9900 .
C28 H28A 0.9800 .
C28 H28B 0.9800 .
C28 H28C 0.9800 .
C29 O10 1.190(12) .
C29 O11 1.326(13) .
C30 O11 1.463(12) .
C30 C31 1.470(19) .
C30 H30A 0.9900 .
C30 H30B 0.9900 .
C31 H31A 0.9800 .
C31 H31B 0.9800 .
C31 H31C 0.9800 .
C32 C33 1.524(14) .
C32 H32A 0.9900 .
C32 H32B 0.9900 .
C33 H33A 0.9800 .
C33 H33B 0.9800 .
C33 H33C 0.9800 .
C34 C35 1.499(16) .
C34 H34A 0.9900 .
C34 H34B 0.9900 .
C35 H35A 0.9800 .
C35 H35B 0.9800 .
C35 H35C 0.9800 .
C36 C37 1.510(18) .
C36 H36A 0.9900 .
C36 H36B 0.9900 .
C37 H37A 0.9800 .
C37 H37B 0.9800 .
C37 H37C 0.9800 .
C40 O4 1.188(13) .
C40 O5 1.301(14) .
C41 C42 1.41(2) .
C41 O5 1.508(15) .
C41 H41A 0.9900 .
C41 H41B 0.9900 .
C42 H42A 0.9800 .
C42 H42B 0.9800 .
C42 H42C 0.9800 .
C43 O6 1.215(11) .
C43 O7 1.335(11) .
C44 O7 1.448(10) .
C44 C45 1.534(15) .
C44 H44A 0.9900 .
C44 H44B 0.9900 .
C45 H45A 0.9800 .
C45 H45B 0.9800 .
C45 H45C 0.9800 .
N1 U1 2.553(7) .
N2 U1 2.489(7) .
N3 U1 2.648(7) .
N4 U1 2.485(8) .
N5 U1 2.538(6) .
O1 U1 1.754(7) .
O2 U1 1.750(7) .
O3 U1 2.668(5) .
Cl1 Sb1 2.331(4) .
Cl2 Sb1 2.358(3) .
Cl3 Sb1 2.366(3) .
Cl4 Sb1 2.380(3) .
Cl5 Sb1 2.372(4) .
Cl6 Sb1 2.356(3) .
C38 C39A 1.493(10) .
C38 C39 1.519(10) .
C40A C41A 1.518(10) .

loop_
_geom_torsion_atom_site_label_1
_geom_torsion_atom_site_label_2
_geom_torsion_atom_site_label_3
_geom_torsion_atom_site_label_4
_geom_torsion
_geom_torsion_site_symmetry_1
_geom_torsion_site_symmetry_2
_geom_torsion_site_symmetry_3
_geom_torsion_site_symmetry_4
N1 C1 C2 C3 -0.2(11) . . . .
C25 C1 C2 C3 -179.6(10) . . . .
N1 C1 C2 C26 178.7(9) . . . .
C25 C1 C2 C26 -0.7(17) . . . .
C1 C2 C3 C4 0.1(10) . . . .
C26 C2 C3 C4 -178.8(9) . . . .
C1 C2 C3 C29 -174.6(9) . . . .
C26 C2 C3 C29 6.6(16) . . . .
C2 C3 C4 N1 0.0(11) . . . .
C29 C3 C4 N1 174.2(9) . . . .
C2 C3 C4 C5 176.8(11) . . . .
C29 C3 C4 C5 -9.0(19) . . . .
N1 C4 C5 N2 1.2(12) . . . .
C3 C4 C5 N2 -175.4(10) . . . .
N1 C4 C5 C6 178.9(10) . . . .
C3 C4 C5 C6 2(2) . . . .
C4 C5 C6 C7 -179.5(11) . . . .
N2 C5 C6 C7 -1.8(10) . . . .
C4 C5 C6 C32 5.6(18) . . . .
N2 C5 C6 C32 -176.6(9) . . . .
C5 C6 C7 C8 1.5(10) . . . .
C32 C6 C7 C8 176.3(9) . . . .
C5 C6 C7 C34 -174.5(9) . . . .
C32 C6 C7 C34 0.3(16) . . . .
C6 C7 C8 N2 -0.8(11) . . . .
C34 C7 C8 N2 175.1(9) . . . .
C6 C7 C8 C9 177.7(10) . . . .
C34 C7 C8 C9 -6.4(17) . . . .
N2 C8 C9 N3 -3.0(12) . . . .
C7 C8 C9 N3 178.6(9) . . . .
N2 C8 C9 C10 175.8(9) . . . .
C7 C8 C9 C10 -2.6(17) . . . .
N3 C9 C10 C11 0.8(15) . . . .
C8 C9 C10 C11 -177.9(9) . . . .
C9 C10 C11 C12 -1.0(16) . . . .
C10 C11 C12 C13 0.5(16) . . . .
C11 C12 C13 N3 0.3(16) . . . .
C11 C12 C13 C14 -179.2(10) . . . .
N3 C13 C14 C15 -179.2(11) . . . .
C12 C13 C14 C15 0.3(18) . . . .
N3 C13 C14 N4 1.6(13) . . . .
C12 C13 C14 N4 -178.9(9) . . . .
N4 C14 C15 C16 -6.1(12) . . . .
C13 C14 C15 C16 174.7(10) . . . .
N4 C14 C15 C36 178.0(11) . . . .
C13 C14 C15 C36 -1(2) . . . .
C14 C15 C16 C17 8.7(11) . . . .
C36 C15 C16 C17 -175.0(10) . . . .
C14 C15 C16 C38 -112.3(12) . . . .
C36 C15 C16 C38 64.0(15) . . . .
C14 C15 C16 C40A 153(2) . . . .
C36 C15 C16 C40A -31(3) . . . .
C14 C15 C16 Cl7 125.2(8) . . . .
C36 C15 C16 Cl7 -58.5(13) . . . .
C14 C15 C16 Cl7A -102.0(13) . . . .
C36 C15 C16 Cl7A 74.4(15) . . . .
C15 C16 C17 N4 -8.9(11) . . . .
C38 C16 C17 N4 117.8(12) . . . .
C40A C16 C17 N4 -149(3) . . . .
Cl7 C16 C17 N4 -124.9(8) . . . .
Cl7A C16 C17 N4 104.8(12) . . . .
C15 C16 C17 C18 173.8(11) . . . .
C38 C16 C17 C18 -59.5(16) . . . .
C40A C16 C17 C18 34(3) . . . .
Cl7 C16 C17 C18 57.8(13) . . . .
Cl7A C16 C17 C18 -72.5(15) . . . .
N4 C17 C18 N5 -0.8(13) . . . .
C16 C17 C18 N5 176.4(10) . . . .
N4 C17 C18 C19 175.2(11) . . . .
C16 C17 C18 C19 -8(2) . . . .
N5 C18 C19 C20 2.2(11) . . . .
C17 C18 C19 C20 -174.0(12) . . . .
N5 C18 C19 C40 -176.3(10) . . . .
C17 C18 C19 C40 8(2) . . . .
C18 C19 C20 C21 -1.4(11) . . . .
C40 C19 C20 C21 177.3(9) . . . .
C18 C19 C20 C43 177.0(9) . . . .
C40 C19 C20 C43 -4.4(17) . . . .
C19 C20 C21 N5 0.2(11) . . . .
C43 C20 C21 N5 -178.2(9) . . . .
C19 C20 C21 C22 -177.1(10) . . . .
C43 C20 C21 C22 4.6(17) . . . .
N5 C21 C22 C23 -177.6(11) . . . .
C20 C21 C22 C23 -1(2) . . . .
N5 C21 C22 O3 3.9(11) . . . .
C20 C21 C22 O3 -179.0(9) . . . .
O3 C22 C23 C24 -0.6(10) . . . .
C21 C22 C23 C24 -179.0(11) . . . .
C22 C23 C24 C25 0.7(11) . . . .
C23 C24 C25 O3 -0.6(10) . . . .
C23 C24 C25 C1 -179.6(12) . . . .
N1 C1 C25 C24 178.4(12) . . . .
C2 C1 C25 C24 -2(2) . . . .
N1 C1 C25 O3 -0.6(11) . . . .
C2 C1 C25 O3 178.8(9) . . . .
C3 C2 C26 O8 -172.4(11) . . . .
C1 C2 C26 O8 9.0(17) . . . .
C3 C2 C26 O9 6.7(15) . . . .
C1 C2 C26 O9 -171.9(9) . . . .
C2 C3 C29 O10 85.6(13) . . . .
C4 C3 C29 O10 -87.8(13) . . . .
C2 C3 C29 O11 -95.3(11) . . . .
C4 C3 C29 O11 91.3(12) . . . .
C7 C6 C32 C33 -89.5(12) . . . .
C5 C6 C32 C33 84.2(12) . . . .
C6 C7 C34 C35 102.2(12) . . . .
C8 C7 C34 C35 -73.0(13) . . . .
C14 C15 C36 C37 78.2(16) . . . .
C16 C15 C36 C37 -97.1(13) . . . .
C20 C19 C40 O4 -112.7(13) . . . .
C18 C19 C40 O4 65.6(16) . . . .
C20 C19 C40 O5 64.6(13) . . . .
C18 C19 C40 O5 -117.1(12) . . . .
C19 C20 C43 O6 -144.1(10) . . . .
C21 C20 C43 O6 33.9(15) . . . .
C19 C20 C43 O7 36.2(14) . . . .
C21 C20 C43 O7 -145.8(9) . . . .
C25 C1 N1 C4 179.7(8) . . . .
C2 C1 N1 C4 0.2(10) . . . .
C25 C1 N1 U1 1.4(12) . . . .
C2 C1 N1 U1 -178.1(6) . . . .
C5 C4 N1 C1 -177.7(8) . . . .
C3 C4 N1 C1 -0.1(10) . . . .
C5 C4 N1 U1 0.7(11) . . . .
C3 C4 N1 U1 178.3(6) . . . .
C9 C8 N2 C5 -179.1(8) . . . .
C7 C8 N2 C5 -0.4(10) . . . .
C9 C8 N2 U1 3.4(12) . . . .
C7 C8 N2 U1 -177.9(6) . . . .
C4 C5 N2 C8 179.6(8) . . . .
C6 C5 N2 C8 1.3(10) . . . .
C4 C5 N2 U1 -2.9(11) . . . .
C6 C5 N2 U1 178.8(6) . . . .
C12 C13 N3 C9 -0.5(14) . . . .
C14 C13 N3 C9 179.0(8) . . . .
C12 C13 N3 U1 176.8(7) . . . .
C14 C13 N3 U1 -3.7(11) . . . .
C10 C9 N3 C13 0.0(13) . . . .
C8 C9 N3 C13 178.8(8) . . . .
C10 C9 N3 U1 -177.4(7) . . . .
C8 C9 N3 U1 1.4(10) . . . .
C18 C17 N4 C14 -176.7(9) . . . .
C16 C17 N4 C14 5.5(11) . . . .
C18 C17 N4 U1 1.7(13) . . . .
C16 C17 N4 U1 -176.1(6) . . . .
C15 C14 N4 C17 0.4(12) . . . .
C13 C14 N4 C17 179.8(9) . . . .
C15 C14 N4 U1 -178.0(7) . . . .
C13 C14 N4 U1 1.4(12) . . . .
C22 C21 N5 C18 178.9(8) . . . .
C20 C21 N5 C18 1.2(10) . . . .
C22 C21 N5 U1 -6.0(12) . . . .
C20 C21 N5 U1 176.3(6) . . . .
C17 C18 N5 C21 175.0(8) . . . .
C19 C18 N5 C21 -2.1(11) . . . .
C17 C18 N5 U1 -0.4(11) . . . .
C19 C18 N5 U1 -177.5(6) . . . .
C23 C22 O3 C25 0.2(10) . . . .
C21 C22 O3 C25 179.2(7) . . . .
C23 C22 O3 U1 -179.9(5) . . . .
C21 C22 O3 U1 -1.0(10) . . . .
C24 C25 O3 C22 0.2(10) . . . .
C1 C25 O3 C22 179.5(7) . . . .
C24 C25 O3 U1 -179.6(5) . . . .
C1 C25 O3 U1 -0.3(10) . . . .
O4 C40 O5 C41 8.9(17) . . . .
C19 C40 O5 C41 -168.3(9) . . . .
C42 C41 O5 C40 -87.2(15) . . . .
O6 C43 O7 C44 2.2(13) . . . .
C20 C43 O7 C44 -178.1(8) . . . .
C45 C44 O7 C43 -175.2(8) . . . .
O8 C26 O9 C27 -2.9(16) . . . .
C2 C26 O9 C27 178.0(9) . . . .
C28 C27 O9 C26 -179.4(11) . . . .
O10 C29 O11 C30 -2.4(15) . . . .
C3 C29 O11 C30 178.6(8) . . . .
C31 C30 O11 C29 179.6(10) . . . .
C17 N4 U1 O2 90.8(8) . . . .
C14 N4 U1 O2 -91.1(8) . . . .
C17 N4 U1 O1 -90.8(8) . . . .
C14 N4 U1 O1 87.3(8) . . . .
C17 N4 U1 N2 179.3(8) . . . .
C14 N4 U1 N2 -2.6(9) . . . .
C17 N4 U1 N5 -1.4(8) . . . .
C14 N4 U1 N5 176.8(9) . . . .
C17 N4 U1 N1 -11(4) . . . .
C14 N4 U1 N1 167(3) . . . .
C17 N4 U1 N3 179.6(9) . . . .
C14 N4 U1 N3 -2.2(7) . . . .
C17 N4 U1 O3 -3.9(9) . . . .
C14 N4 U1 O3 174.3(7) . . . .
C8 N2 U1 O2 87.8(8) . . . .
C5 N2 U1 O2 -89.3(7) . . . .
C8 N2 U1 O1 -90.4(8) . . . .
C5 N2 U1 O1 92.5(7) . . . .
C8 N2 U1 N4 -1.5(9) . . . .
C5 N2 U1 N4 -178.5(7) . . . .
C8 N2 U1 N5 -174(3) . . . .
C5 N2 U1 N5 9(4) . . . .
C8 N2 U1 N1 179.4(8) . . . .
C5 N2 U1 N1 2.3(7) . . . .
C8 N2 U1 N3 -1.9(7) . . . .
C5 N2 U1 N3 -178.9(8) . . . .
C8 N2 U1 O3 -178.3(7) . . . .
C5 N2 U1 O3 4.6(8) . . . .
C21 N5 U1 O2 97.4(8) . . . .
C18 N5 U1 O2 -88.2(7) . . . .
C21 N5 U1 O1 -84.3(8) . . . .
C18 N5 U1 O1 90.0(7) . . . .
C21 N5 U1 N4 -173.5(8) . . . .
C18 N5 U1 N4 0.8(7) . . . .
C21 N5 U1 N2 0(4) . . . .
C18 N5 U1 N2 174(3) . . . .
C21 N5 U1 N1 5.7(8) . . . .
C18 N5 U1 N1 -179.9(7) . . . .
C21 N5 U1 N3 -172.5(7) . . . .
C18 N5 U1 N3 1.9(8) . . . .
C21 N5 U1 O3 3.8(7) . . . .
C18 N5 U1 O3 178.2(8) . . . .
C1 N1 U1 O2 -95.4(8) . . . .
C4 N1 U1 O2 86.6(7) . . . .
C1 N1 U1 O1 86.1(8) . . . .
C4 N1 U1 O1 -91.9(7) . . . .
C1 N1 U1 N4 7(4) . . . .
C4 N1 U1 N4 -171(3) . . . .
C1 N1 U1 N2 176.5(9) . . . .
C4 N1 U1 N2 -1.5(6) . . . .
C1 N1 U1 N5 -2.9(8) . . . .
C4 N1 U1 N5 179.0(6) . . . .
C1 N1 U1 N3 175.3(7) . . . .
C4 N1 U1 N3 -2.8(8) . . . .
C1 N1 U1 O3 -1.1(7) . . . .
C4 N1 U1 O3 -179.1(8) . . . .
C13 N3 U1 O2 93.7(7) . . . .
C9 N3 U1 O2 -89.0(7) . . . .
C13 N3 U1 O1 -86.0(7) . . . .
C9 N3 U1 O1 91.3(7) . . . .
C13 N3 U1 N4 3.1(7) . . . .
C9 N3 U1 N4 -179.6(7) . . . .
C13 N3 U1 N2 -177.2(8) . . . .
C9 N3 U1 N2 0.0(6) . . . .
C13 N3 U1 N5 2.1(8) . . . .
C9 N3 U1 N5 179.4(6) . . . .
C13 N3 U1 N1 -176.0(6) . . . .
C9 N3 U1 N1 1.3(8) . . . .
C13 N3 U1 O3 -95(4) . . . .
C9 N3 U1 O3 83(4) . . . .
C22 O3 U1 O2 -90.9(6) . . . .
C25 O3 U1 O2 89.0(7) . . . .
C22 O3 U1 O1 88.9(6) . . . .
C25 O3 U1 O1 -91.3(6) . . . .
C22 O3 U1 N4 1.4(7) . . . .
C25 O3 U1 N4 -178.7(6) . . . .
C22 O3 U1 N2 178.4(6) . . . .
C25 O3 U1 N2 -1.7(7) . . . .
C22 O3 U1 N5 -1.2(6) . . . .
C25 O3 U1 N5 178.6(7) . . . .
C22 O3 U1 N1 -179.2(7) . . . .
C25 O3 U1 N1 0.7(6) . . . .
C22 O3 U1 N3 97(4) . . . .
C25 O3 U1 N3 -83(4) . . . .
C15 C16 C38 C39A -99(3) . . . .
C17 C16 C38 C39A 143(2) . . . .
C40A C16 C38 C39A 18(4) . . . .
Cl7 C16 C38 C39A 24(3) . . . .
Cl7A C16 C38 C39A -146(9) . . . .
C15 C16 C38 C39 64(2) . . . .
C17 C16 C38 C39 -54(2) . . . .
C40A C16 C38 C39 -179(4) . . . .
Cl7 C16 C38 C39 -172.8(19) . . . .
Cl7A C16 C38 C39 16(7) . . . .
C15 C16 C40A C41A -81(5) . . . .
C17 C16 C40A C41A 54(6) . . . .
C38 C16 C40A C41A 162(5) . . . .
Cl7 C16 C40A C41A -4(5) . . . .
Cl7A C16 C40A C41A 166(5) . . . .
